data_2103378
loop_
_publ_author_name
'Marsh, Richard E.'

_publ_section_title
;
 The space groups of point group <i>C</i>~3~: some corrections, some
 comments
;
_journal_issue 5
_journal_name_full 'Acta Crystallographica Section B'
_journal_page_first 893
_journal_page_last 899
_journal_paper_doi 10.1107/S0108768102011758
_journal_volume 58
_journal_year 2002
_chemical_formula_moiety 'C48 H94 N8 O31 Mn3 Br3, 8(H2 O)'
_chemical_formula_sum 'C48 H110 Br3 Mn3 N8 O39'
_symmetry_cell_setting trigonal
_symmetry_space_group_name_H-M 'P 31 1 2'
_cell_angle_alpha 90.00
_cell_angle_beta 90.00
_cell_angle_gamma 120.00
_cell_formula_units_Z 3
_cell_length_a 12.857
_cell_length_b 12.857
_cell_length_c 40.961
_cell_volume 5863.818
_cod_data_source_file bk0117.cif
_cod_data_source_block XEJYOA
_cod_depositor_comments
;
 Adding the _cell_formula_units_Z and _chemical_formula_moiety data items
 after consulting the original publication.

 Antanas Vaitkus,
 2017-08-03
;
_cod_original_formula_sum 'C48 H110 N8 O39 Mn3 Br3'
_cod_database_code 2103378

loop_
_atom_site_label
_atom_site_fract_x
_atom_site_fract_y
_atom_site_fract_z
Br1 -0.1151 0.0578 0.2703
Br3 0.2816 0.5632 0.1667
Mn1 0.2688 0.0373 0.2510
Mn3 0.1016 -0.1016 0.3333
O1 0.0040 -0.0040 0.3333
O2 0.3772 0.0018 0.2905
O3 0.5421 -0.0188 0.3340
O4 0.6075 -0.1494 0.2864
O5 0.4878 -0.0012 0.2340
O6 0.3709 -0.2564 0.2298
O7 0.2994 0.1866 0.2940
O8 0.2879 0.3508 0.3391
O9 0.4109 0.5638 0.2980
O10 0.3160 0.3163 0.2400
O11 0.4660 0.5080 0.1992
O12 0.1302 -0.0948 0.2871
O13 -0.0307 -0.2620 0.3258
O14 -0.2481 -0.3576 0.2824
O15 0.0043 -0.1903 0.2276
O16 -0.209 -0.258 0.1858
O32 0.370 -0.236 0.3594
O34 0.642 0.501 0.1598
O35 -0.312 -0.612 0.2665
O38* 0.704 0.157 0.3692
O39* 0.730 0.094 0.3844
N1 0.4685 0.1668 0.2413
N2 0.1572 0.1234 0.2382
N3 0.2045 -0.1476 0.2290
N4 0.2828 0.0645 0.1919
C1 0.412 0.116 0.1822
C2 0.496 0.208 0.2064
C3 0.242 0.151 0.1828
C4 0.134 0.126 0.2032
C5 0.207 -0.053 0.1761
C6 0.220 -0.151 0.1936
C13 0.529 0.104 0.2522
C14 0.509 0.081 0.2878
C15 0.571 0.012 0.2995
C16 0.534 -0.102 0.2786
C17 0.550 -0.068 0.2426
C18 0.500 -0.173 0.2200
C19 0.204 0.240 0.2544
C20 0.220 0.229 0.2908
C21 0.266 0.351 0.3057
C22 0.382 0.448 0.2886
C23 0.366 0.441 0.2517
C24 0.484 0.512 0.2336
C25 0.084 -0.228 0.2414
C26 0.084 -0.220 0.2773
C27 -0.040 -0.293 0.2913
C28 -0.129 -0.266 0.2738
C29 -0.112 -0.269 0.2376
C30 -0.195 -0.228 0.2200
H1 0.4330 0.0512 0.1820
H2 0.4292 0.1487 0.1606
H3 0.4896 0.2790 0.2029
H4 0.5784 0.2307 0.2012
H5 0.3040 0.2314 0.1848
H6 0.2202 0.1389 0.1590
H7 0.0630 0.0508 0.1960
H8 0.1114 0.1876 0.1990
H9 0.1204 -0.0738 0.1758
H10 0.2252 -0.0499 0.1526
H11 0.2984 -0.1386 0.1891
H12 0.1622 -0.2296 0.1858
H25 0.4908 0.2353 0.2542
H26 0.0796 0.0704 0.2473
H27 0.2560 -0.1773 0.2384
H31 0.1480 0.2736 0.2493
H32 0.1426 0.1736 0.3018
H33 0.2052 0.3774 0.3031
H34 0.4502 0.4328 0.2936
H35 0.3063 0.4699 0.2454
H36 -0.1600 -0.6192 0.4178
H37 -0.1526 -0.5314 0.3662
H38 -0.0656 -0.6550 0.3683
H39 0.1613 -0.4464 0.3848
H40 0.0125 -0.6328 0.4278
H41 0.5383 0.4814 0.2409
H42 0.5292 0.5970 0.2428
H43 0.2126 -0.5443 0.4442
H44 0.1503 -0.5005 0.4685
H59 0.0598 -0.3104 0.2346
H60 0.1362 -0.2462 0.2878
H61 -0.0657 -0.3768 0.2896
H62 -0.1187 -0.1906 0.2804
H63 -0.1362 -0.3500 0.2302
H69 -0.1582 -0.1403 0.2218
H70 -0.2722 -0.2616 0.2300
